data_4341537
loop_
_publ_author_name
'Safronov, Alexander V.'
'Shlyakhtina, Natalia I.'
'Everett, Thomas A.'
'VanGordon, Monika R.'
'Sevryugina, Yulia V.'
'Jalisatgi, Satish S.'
'Hawthorne, M. Frederick'

_publ_section_title
;
 Direct Observation of Bis(dicarbollyl)nickel Conformers in Solution by
 Fluorescence Spectroscopy: An Approach to Redox-Controlled
 Metallacarborane Molecular Motors.
;
_journal_issue 19
_journal_name_full 'Inorganic chemistry'
_journal_page_first 10045
_journal_page_last 10053
_journal_paper_doi 10.1021/ic402372c
_journal_volume 53
_journal_year 2014
_chemical_formula_moiety 'C46 H58 B18 Ni'
_chemical_formula_sum 'C46 H58 B18 Ni'
_chemical_formula_weight 864.21
_chemical_melting_point ?
_chemical_name_systematic
;
 3,3'-commo-bis(6-(3'-(1''-pyrenyl)-1'-pentyl)-1,2-dicarba-
 closo-dodecaboranyl) nickel(IV)   
;
_space_group_IT_number 14
_symmetry_cell_setting monoclinic
_symmetry_Int_Tables_number 14
_symmetry_space_group_name_Hall '-P 2ybc'
_symmetry_space_group_name_H-M 'P 1 21/c 1'
_atom_sites_solution_hydrogens geom
_atom_sites_solution_primary direct
_atom_sites_solution_secondary difmap
_cell_angle_alpha 90.00
_cell_angle_beta 107.216(2)
_cell_angle_gamma 90.00
_cell_formula_units_Z 4
_cell_length_a 21.6452(7)
_cell_length_b 11.2557(4)
_cell_length_c 19.6863(6)
_cell_measurement_reflns_used 5652
_cell_measurement_temperature 100(2)
_cell_measurement_theta_max 57.00
_cell_measurement_theta_min 4.28
_cell_volume 4581.3(3)
_computing_cell_refinement 'Bruker SAINT 7.68A'
_computing_data_collection 'Bruker APEX 2010.9.1'
_computing_data_reduction 'Bruker SADABS 2008/1'
_computing_molecular_graphics 'Bruker XP 5.1'
_computing_publication_material 'Bruker XCIF 2008/2'
_computing_structure_refinement 'Bruker SHELXTL 2008/4'
_computing_structure_solution 'Bruker SHELXTL 2008/4'
_diffrn_ambient_temperature 100(2)
_diffrn_measured_fraction_theta_full 0.993
_diffrn_measured_fraction_theta_max 0.993
_diffrn_measurement_device_type 'Bruker SMART APEX2 area detector'
_diffrn_measurement_method '0.5 deg wide \w exposures'
_diffrn_radiation_monochromator 'Quazar optics'
_diffrn_radiation_source 'ImuS micro-focus source with Quazar optics'
_diffrn_radiation_type Cu-K\a
_diffrn_radiation_wavelength 1.54178
_diffrn_reflns_av_R_equivalents 0.1122
_diffrn_reflns_av_sigmaI/netI 0.0552
_diffrn_reflns_limit_h_max 25
_diffrn_reflns_limit_h_min -25
_diffrn_reflns_limit_k_max 13
_diffrn_reflns_limit_k_min -13
_diffrn_reflns_limit_l_max 23
_diffrn_reflns_limit_l_min -21
_diffrn_reflns_number 60569
_diffrn_reflns_theta_full 66.50
_diffrn_reflns_theta_max 66.50
_diffrn_reflns_theta_min 2.14
_exptl_absorpt_coefficient_mu 0.845
_exptl_absorpt_correction_T_max 0.75
_exptl_absorpt_correction_T_min 0.66
_exptl_absorpt_correction_type multi-scan
_exptl_absorpt_process_details
;
 Bruker SADABS 2008/1
;
_exptl_crystal_colour yellow
_exptl_crystal_density_diffrn 1.253
_exptl_crystal_density_meas ?
_exptl_crystal_density_method none
_exptl_crystal_description plate
_exptl_crystal_F_000 1808
_exptl_crystal_size_max 0.15
_exptl_crystal_size_mid 0.09
_exptl_crystal_size_min 0.01
_refine_diff_density_max 0.799
_refine_diff_density_min -0.582
_refine_diff_density_rms 0.061
_refine_ls_extinction_coef noref
_refine_ls_extinction_method none
_refine_ls_goodness_of_fit_ref 1.038
_refine_ls_hydrogen_treatment mixed
_refine_ls_matrix_type full
_refine_ls_number_parameters 747
_refine_ls_number_reflns 8024
_refine_ls_number_restraints 823
_refine_ls_restrained_S_all 1.609
_refine_ls_R_factor_all 0.1501
_refine_ls_R_factor_gt 0.0906
_refine_ls_shift/su_max 0.000
_refine_ls_shift/su_mean 0.000
_refine_ls_structure_factor_coef Fsqd
_refine_ls_weighting_details 'calc w=1/[\s^2^(Fo^2^)+(0.1334P)^2^+6.3050P] where P=(Fo^2^+2Fc^2^)/3'
_refine_ls_weighting_scheme calc
_refine_ls_wR_factor_gt 0.2386
_refine_ls_wR_factor_ref 0.2856
_reflns_number_gt 4562
_reflns_number_total 8024
_reflns_threshold_expression >2sigma(I)
_cod_data_source_file ic402372c_si_002.cif
_cod_data_source_block Ni(IV){[B9C2H10](CH2)5C16H9}2_mfh226
_cod_depositor_comments
;
The following automatic conversions were performed:

'_chemical_melting_point' value 'not measured' was changed to '?' -
the value is undefined or not given.

Automatic conversion script
Id: cif_fix_values 2827 2014-09-09 07:05:25Z andrius 

The following automatic conversions were performed:

'_exptl_crystal_density_meas' value 'not measured' was changed to '?'
- the value is perceived as not measured.

Automatic conversion script
Id: cif_fix_values 3008 2015-01-20 13:52:24Z robertas 
;
_cod_original_sg_symbol_Hall '-P 2ybc     '
_cod_original_sg_symbol_H-M 'P 1 21/c 1  '
_cod_database_code 4341537

loop_
_symmetry_equiv_pos_as_xyz
'x, y, z'
'-x, y+1/2, -z+1/2'
'-x, -y, -z'
'x, -y-1/2, z-1/2'

loop_
_atom_site_label
_atom_site_type_symbol
_atom_site_fract_x
_atom_site_fract_y
_atom_site_fract_z
_atom_site_U_iso_or_equiv
_atom_site_adp_type
_atom_site_occupancy
_atom_site_symmetry_multiplicity
_atom_site_calc_flag
_atom_site_refinement_flags
_atom_site_disorder_assembly
_atom_site_disorder_group
C1 C 0.3980(5) 0.3582(9) 0.3168(5) 0.069(2) Uani 1 1 d D . .
H1C H 0.362(3) 0.303(5) 0.319(4) 0.06(2) Uiso 1 1 d D . .
C2 C 0.4530(4) 0.3062(6) 0.2872(4) 0.0514(18) Uani 1 1 d D . .
H2C H 0.449(3) 0.220(2) 0.274(3) 0.038(17) Uiso 1 1 d D . .
Ni3 Ni 0.38064(8) 0.39158(11) 0.20867(7) 0.0645(5) Uani 1 1 d . . .
B4 B 0.3844(8) 0.5096(12) 0.2919(7) 0.099(4) Uani 1 1 d . . .
H4 H 0.3378 0.5592 0.2829 0.119 Uiso 1 1 calc R . .
B5 B 0.4300(8) 0.4622(11) 0.3802(6) 0.101(5) Uani 1 1 d . . .
H5 H 0.4115 0.4801 0.4266 0.121 Uiso 1 1 calc R . .
B6 B 0.4718(5) 0.3292(9) 0.3779(5) 0.063(3) Uani 1 1 d . . .
B7 B 0.4838(6) 0.4037(8) 0.2404(5) 0.065(3) Uani 1 1 d . . .
H7 H 0.5034 0.3801 0.1954 0.078 Uiso 1 1 calc R . .
B8 B 0.4428(7) 0.5419(9) 0.2442(7) 0.088(4) Uani 1 1 d . . .
H8 H 0.4359 0.6137 0.2032 0.106 Uiso 1 1 calc R . .
B9 B 0.4603(8) 0.5759(10) 0.3337(7) 0.097(4) Uani 1 1 d . . .
H9 H 0.4629 0.6717 0.3497 0.117 Uiso 1 1 calc R . .
B10 B 0.5115(7) 0.4721(10) 0.3872(6) 0.084(4) Uani 1 1 d . . .
H10 H 0.5475 0.4993 0.4384 0.101 Uiso 1 1 calc R . .
B11 B 0.5267(6) 0.3639(9) 0.3287(5) 0.070(3) Uani 1 1 d . . .
H11 H 0.5737 0.3149 0.3409 0.084 Uiso 1 1 calc R . .
B12 B 0.5210(7) 0.5115(10) 0.3030(6) 0.084(4) Uani 1 1 d . . .
H12 H 0.5645 0.5608 0.2984 0.101 Uiso 1 1 calc R . .
C11 C 0.3725(4) 0.2871(7) 0.1206(4) 0.0548(19) Uani 1 1 d D . .
H11C H 0.412(2) 0.236(6) 0.132(4) 0.06(2) Uiso 1 1 d D . .
C12 C 0.3201(4) 0.2535(9) 0.1589(4) 0.068(2) Uani 1 1 d D . .
H12C H 0.325(4) 0.183(5) 0.191(4) 0.09(3) Uiso 1 1 d D . .
B14 B 0.3762(7) 0.4383(10) 0.1042(5) 0.077(3) Uani 1 1 d . . .
H14 H 0.4200 0.4884 0.1009 0.093 Uiso 1 1 calc R . .
B15 B 0.3367(5) 0.3349(11) 0.0374(5) 0.071(3) Uani 1 1 d . . .
H15 H 0.3565 0.3199 -0.0085 0.085 Uiso 1 1 calc R . .
B16 B 0.3033(5) 0.2118(10) 0.0707(5) 0.066(3) Uani 1 1 d . . .
B17 B 0.2799(6) 0.3780(15) 0.1754(7) 0.102(5) Uani 1 1 d . . .
H17 H 0.2588 0.3898 0.2205 0.122 Uiso 1 1 calc R . .
B18 B 0.3135(8) 0.5027(13) 0.1375(7) 0.110(5) Uani 1 1 d . . .
H18 H 0.3144 0.5971 0.1558 0.132 Uiso 1 1 calc R . .
B19 B 0.2976(8) 0.4674(13) 0.0471(7) 0.107(5) Uani 1 1 d . . .
H19 H 0.2898 0.5417 0.0077 0.128 Uiso 1 1 calc R . .
B20 B 0.2534(6) 0.3319(14) 0.0260(6) 0.091(4) Uani 1 1 d . . .
H20 H 0.2163 0.3181 -0.0268 0.110 Uiso 1 1 calc R . .
B21 B 0.2456(6) 0.2736(15) 0.1053(6) 0.092(4) Uani 1 1 d . . .
H21 H 0.2033 0.2171 0.1065 0.111 Uiso 1 1 calc R . .
B22 B 0.2396(7) 0.4283(16) 0.0893(7) 0.112(5) Uani 1 1 d U . .
H22 H 0.1921 0.4756 0.0786 0.135 Uiso 1 1 calc R . .
C3 C 0.4847(4) 0.2230(9) 0.4317(4) 0.072(3) Uani 1 1 d . . .
H3A H 0.4500 0.2218 0.4552 0.086 Uiso 1 1 calc R . .
H3B H 0.4817 0.1479 0.4047 0.086 Uiso 1 1 calc R . .
C4 C 0.5493(4) 0.2264(7) 0.4885(4) 0.061(2) Uani 1 1 d . . .
H4A H 0.5539 0.3038 0.5134 0.073 Uiso 1 1 calc R . .
H4B H 0.5842 0.2207 0.4656 0.073 Uiso 1 1 calc R . .
C5 C 0.5578(4) 0.1272(8) 0.5430(4) 0.065(2) Uani 1 1 d . A .
H5A H 0.5232 0.1339 0.5662 0.078 Uiso 1 1 calc R . .
H5B H 0.5523 0.0501 0.5178 0.078 Uiso 1 1 calc R . .
C6 C 0.6224(4) 0.1270(9) 0.5998(5) 0.074(3) Uani 1 1 d . . .
H6A H 0.6566 0.1082 0.5776 0.089 Uiso 0.689(9) 1 calc PR A 1
H6B H 0.6309 0.2078 0.6204 0.089 Uiso 0.689(9) 1 calc PR A 1
H6C H 0.6254 0.1958 0.6320 0.089 Uiso 0.311(9) 1 calc PR A 2
H6D H 0.6579 0.1327 0.5779 0.089 Uiso 0.311(9) 1 calc PR A 2
C7 C 0.6263(8) 0.0447(16) 0.6558(11) 0.091(6) Uani 0.689(9) 1 d PDU A 1
H7A H 0.6242 -0.0366 0.6361 0.109 Uiso 0.689(9) 1 calc PR A 1
H7B H 0.5879 0.0555 0.6726 0.109 Uiso 0.689(9) 1 calc PR A 1
C8 C 0.6866(6) 0.0539(10) 0.7198(6) 0.065(3) Uani 0.689(9) 1 d PDU A 1
C19 C 0.7373(6) -0.0233(9) 0.7307(6) 0.067(3) Uani 0.689(9) 1 d PDU A 1
C20 C 0.7391(9) -0.1180(13) 0.6813(9) 0.098(6) Uani 0.689(9) 1 d PDU A 1
H20A H 0.7038 -0.1277 0.6394 0.118 Uiso 0.689(9) 1 calc PR A 1
C21 C 0.7893(10) -0.1914(16) 0.6938(9) 0.113(6) Uani 0.689(9) 1 d PDU A 1
H21A H 0.7889 -0.2518 0.6600 0.136 Uiso 0.689(9) 1 calc PR A 1
C22 C 0.8448(9) -0.1832(14) 0.7568(8) 0.119(6) Uani 0.689(9) 1 d PDU A 1
C23 C 0.8974(10) -0.2624(17) 0.7701(11) 0.158(9) Uani 0.689(9) 1 d PDU A 1
H23 H 0.8976 -0.3249 0.7377 0.189 Uiso 0.689(9) 1 calc PR A 1
C24 C 0.9488(11) -0.2478(19) 0.8313(12) 0.171(10) Uani 0.689(9) 1 d PDU A 1
H24 H 0.9849 -0.3000 0.8406 0.205 Uiso 0.689(9) 1 calc PR A 1
C25 C 0.9481(9) -0.1605(17) 0.8773(10) 0.135(7) Uani 0.689(9) 1 d PDU A 1
H25 H 0.9840 -0.1534 0.9189 0.162 Uiso 0.689(9) 1 calc PR A 1
C26 C 0.8979(8) -0.0803(16) 0.8673(8) 0.095(5) Uani 0.689(9) 1 d PDU A 1
C27 C 0.8993(9) 0.0086(16) 0.9161(10) 0.095(5) Uani 0.689(9) 1 d PDU A 1
H27 H 0.9352 0.0152 0.9577 0.114 Uiso 0.689(9) 1 calc PR A 1
C28 C 0.8487(7) 0.0874(13) 0.9045(7) 0.081(4) Uani 0.689(9) 1 d PDU A 1
H28 H 0.8505 0.1491 0.9379 0.097 Uiso 0.689(9) 1 calc PR A 1
C29 C 0.7941(6) 0.0782(10) 0.8437(6) 0.060(3) Uani 0.689(9) 1 d PDU A 1
C30 C 0.7428(8) 0.1543(15) 0.8321(9) 0.074(5) Uani 0.689(9) 1 d PDU A 1
H30 H 0.7435 0.2167 0.8648 0.088 Uiso 0.689(9) 1 calc PR A 1
C31 C 0.6888(8) 0.1402(15) 0.7713(9) 0.074(5) Uani 0.689(9) 1 d PDU A 1
H31 H 0.6526 0.1913 0.7654 0.088 Uiso 0.689(9) 1 calc PR A 1
C32 C 0.7920(4) -0.0135(7) 0.7917(4) 0.063(2) Uani 1 1 d DU A 1
C33 C 0.8444(7) -0.0910(12) 0.8042(7) 0.089(4) Uani 0.689(9) 1 d PDU A 1
C7A C 0.6288(15) -0.010(3) 0.649(2) 0.077(9) Uani 0.311(9) 1 d PDU A 2
H7A1 H 0.6044 -0.0021 0.6843 0.093 Uiso 0.311(9) 1 calc PR A 2
H7A2 H 0.6090 -0.0750 0.6161 0.093 Uiso 0.311(9) 1 calc PR A 2
C8A C 0.6986(12) -0.0408(19) 0.6875(11) 0.071(6) Uani 0.311(9) 1 d PDU A 2
C19A C 0.7286(10) 0.0192(17) 0.7498(10) 0.073(7) Uani 0.311(9) 1 d PDU A 2
C20A C 0.7007(15) 0.117(2) 0.7779(15) 0.067(9) Uani 0.311(9) 1 d PDU A 2
H20B H 0.6585 0.1432 0.7525 0.080 Uiso 0.311(9) 1 calc PR A 2
C21A C 0.7318(14) 0.170(3) 0.8378(16) 0.079(10) Uani 0.311(9) 1 d PDU A 2
H21B H 0.7110 0.2337 0.8541 0.094 Uiso 0.311(9) 1 calc PR A 2
C22A C 0.7959(12) 0.137(2) 0.8795(12) 0.084(7) Uani 0.311(9) 1 d PDU A 2
C23A C 0.8291(15) 0.194(3) 0.9434(13) 0.127(12) Uani 0.311(9) 1 d PDU A 2
H23A H 0.8089 0.2587 0.9598 0.153 Uiso 0.311(9) 1 calc PR A 2
C24A C 0.8902(16) 0.160(3) 0.9826(16) 0.136(13) Uani 0.311(9) 1 d PDU A 2
H24A H 0.9114 0.1997 1.0257 0.163 Uiso 0.311(9) 1 calc PR A 2
C25A C 0.9203(16) 0.070(3) 0.9605(15) 0.128(11) Uani 0.311(9) 1 d PDU A 2
H25A H 0.9626 0.0463 0.9875 0.153 Uiso 0.311(9) 1 calc PR A 2
C26A C 0.8891(14) 0.012(3) 0.8985(15) 0.109(11) Uani 0.311(9) 1 d PDU A 2
C27A C 0.9187(17) -0.081(3) 0.8745(19) 0.134(12) Uani 0.311(9) 1 d PDU A 2
H27A H 0.9614 -0.1024 0.9010 0.161 Uiso 0.311(9) 1 calc PR A 2
C28A C 0.8887(15) -0.142(3) 0.8137(17) 0.126(9) Uani 0.311(9) 1 d PDU A 2
H28A H 0.9103 -0.2070 0.8002 0.151 Uiso 0.311(9) 1 calc PR A 2
C29A C 0.8257(14) -0.110(2) 0.7703(15) 0.126(9) Uani 0.311(9) 1 d PDU A 2
C30A C 0.7947(18) -0.167(3) 0.7079(17) 0.135(13) Uani 0.311(9) 1 d PDU A 2
H30A H 0.8156 -0.2316 0.6926 0.162 Uiso 0.311(9) 1 calc PR A 2
C31A C 0.7317(17) -0.132(3) 0.6657(18) 0.100(10) Uani 0.311(9) 1 d PDU A 2
H31A H 0.7121 -0.1711 0.6220 0.120 Uiso 0.311(9) 1 calc PR A 2
C33A C 0.8254(12) 0.043(2) 0.8552(11) 0.104(8) Uani 0.311(9) 1 d PDU A 2
C13 C 0.3084(5) 0.0789(9) 0.0486(5) 0.085(3) Uani 1 1 d . . .
H13A H 0.3489 0.0693 0.0355 0.102 Uiso 1 1 calc R . .
H13B H 0.3119 0.0278 0.0905 0.102 Uiso 1 1 calc R . .
C14 C 0.2527(5) 0.0343(10) -0.0124(5) 0.093(3) Uani 1 1 d . . .
H14A H 0.2459 0.0903 -0.0528 0.112 Uiso 1 1 calc R . .
H14B H 0.2130 0.0344 0.0026 0.112 Uiso 1 1 calc R . .
C15 C 0.2627(5) -0.0916(10) -0.0384(6) 0.092(3) Uani 1 1 d . . .
H15A H 0.2978 -0.0892 -0.0612 0.111 Uiso 1 1 calc R . .
H15B H 0.2765 -0.1455 0.0031 0.111 Uiso 1 1 calc R . .
C16 C 0.2013(5) -0.1415(11) -0.0916(6) 0.096(4) Uani 1 1 d . . .
H16A H 0.1842 -0.0825 -0.1297 0.115 Uiso 1 1 calc R . .
H16B H 0.1681 -0.1542 -0.0669 0.115 Uiso 1 1 calc R . .
C17 C 0.2133(5) -0.2596(11) -0.1252(6) 0.101(4) Uani 1 1 d D . .
H17A H 0.2434 -0.2453 -0.1536 0.121 Uiso 1 1 calc R . .
H17B H 0.2344 -0.3162 -0.0868 0.121 Uiso 1 1 calc R . .
C18 C 0.1529(5) -0.3143(9) -0.1717(5) 0.088(3) Uani 1 1 d D . .
C34 C 0.1201(4) -0.2651(9) -0.2378(5) 0.071(2) Uani 1 1 d D . .
C35 C 0.1435(5) -0.1675(10) -0.2683(6) 0.082(3) Uani 1 1 d D . .
H35 H 0.1840 -0.1338 -0.2430 0.099 Uiso 1 1 calc R . .
C36 C 0.1112(6) -0.1213(10) -0.3304(6) 0.097(4) Uani 1 1 d D . .
H36 H 0.1287 -0.0554 -0.3486 0.117 Uiso 1 1 calc R . .
C37 C 0.0504(6) -0.1695(11) -0.3706(6) 0.095(3) Uani 1 1 d D . .
C38 C 0.0151(8) -0.1230(16) -0.4369(8) 0.153(7) Uani 1 1 d D . .
H38 H 0.0321 -0.0571 -0.4557 0.183 Uiso 1 1 calc R . .
C39 C -0.0430(10) -0.1705(19) -0.4752(9) 0.169(8) Uani 1 1 d D . .
H39 H -0.0668 -0.1355 -0.5191 0.203 Uiso 1 1 calc R . .
C40 C -0.0668(7) -0.2679(16) -0.4504(7) 0.125(5) Uani 1 1 d D . .
H40 H -0.1070 -0.3009 -0.4773 0.150 Uiso 1 1 calc R . .
C41 C -0.0335(6) -0.3184(14) -0.3872(7) 0.115(4) Uani 1 1 d D . .
C42 C -0.0568(8) -0.4209(16) -0.3632(9) 0.146(6) Uani 1 1 d D . .
H42 H -0.0961 -0.4560 -0.3909 0.175 Uiso 1 1 calc R . .
C43 C -0.0222(7) -0.4716(16) -0.2985(9) 0.144(6) Uani 1 1 d D . .
H43 H -0.0384 -0.5416 -0.2829 0.172 Uiso 1 1 calc R . .
C44 C 0.0365(7) -0.4215(12) -0.2553(7) 0.114(4) Uani 1 1 d D . .
C45 C 0.0709(8) -0.4703(13) -0.1912(7) 0.127(5) Uani 1 1 d D . .
H45 H 0.0564 -0.5419 -0.1754 0.152 Uiso 1 1 calc R . .
C46 C 0.1287(7) -0.4137(11) -0.1478(7) 0.112(4) Uani 1 1 d D . .
H46 H 0.1504 -0.4453 -0.1023 0.134 Uiso 1 1 calc R . .
C47 C 0.0611(5) -0.3165(9) -0.2792(5) 0.083(3) Uani 1 1 d D . .
C48 C 0.0260(5) -0.2673(10) -0.3450(5) 0.085(3) Uani 1 1 d D . .

loop_
_atom_site_aniso_label
_atom_site_aniso_U_11
_atom_site_aniso_U_22
_atom_site_aniso_U_33
_atom_site_aniso_U_23
_atom_site_aniso_U_13
_atom_site_aniso_U_12
C1 0.081(7) 0.079(6) 0.052(5) 0.005(4) 0.025(5) 0.011(5)
C2 0.068(5) 0.038(4) 0.048(4) -0.002(3) 0.017(4) -0.003(3)
Ni3 0.0976(12) 0.0476(7) 0.0501(8) 0.0092(6) 0.0246(7) 0.0185(7)
B4 0.121(12) 0.079(8) 0.096(9) -0.015(7) 0.030(8) 0.035(8)
B5 0.164(15) 0.084(8) 0.058(7) -0.018(6) 0.041(8) 0.024(9)
B6 0.081(7) 0.058(6) 0.052(5) -0.005(4) 0.020(5) -0.011(5)
B7 0.091(8) 0.049(5) 0.060(6) -0.002(4) 0.030(5) -0.021(5)
B8 0.130(11) 0.048(6) 0.091(8) 0.002(5) 0.039(8) 0.006(6)
B9 0.149(13) 0.051(6) 0.091(9) -0.007(6) 0.034(9) -0.001(7)
B10 0.126(11) 0.059(6) 0.069(7) -0.016(5) 0.030(7) -0.021(6)
B11 0.098(8) 0.061(6) 0.048(5) -0.008(4) 0.020(5) -0.029(5)
B12 0.132(11) 0.055(6) 0.069(7) -0.009(5) 0.034(7) -0.027(6)
C11 0.063(5) 0.060(5) 0.041(4) 0.009(3) 0.014(4) 0.005(4)
C12 0.069(6) 0.085(6) 0.047(5) 0.019(4) 0.015(4) 0.003(5)
B14 0.114(10) 0.060(6) 0.055(6) 0.019(5) 0.021(6) 0.009(6)
B15 0.079(7) 0.092(8) 0.042(5) 0.020(5) 0.017(5) 0.007(6)
B16 0.062(6) 0.089(7) 0.040(5) 0.013(5) 0.006(4) 0.003(5)
B17 0.081(9) 0.167(14) 0.062(7) 0.017(8) 0.027(6) 0.053(9)
B18 0.157(14) 0.088(9) 0.082(8) 0.027(7) 0.031(9) 0.064(9)
B19 0.146(13) 0.102(10) 0.071(8) 0.039(7) 0.028(8) 0.050(10)
B20 0.074(8) 0.139(12) 0.063(7) 0.039(7) 0.022(6) 0.034(8)
B21 0.063(7) 0.164(13) 0.048(6) 0.030(7) 0.014(5) 0.000(8)
B22 0.087(10) 0.164(14) 0.084(9) 0.022(9) 0.023(8) 0.066(10)
C3 0.071(6) 0.083(6) 0.055(5) 0.011(4) 0.010(4) -0.021(5)
C4 0.070(6) 0.063(5) 0.050(4) -0.005(4) 0.017(4) -0.012(4)
C5 0.070(6) 0.069(5) 0.050(5) 0.000(4) 0.010(4) -0.018(4)
C6 0.062(6) 0.096(7) 0.061(5) 0.011(5) 0.014(4) -0.013(5)
C7 0.076(9) 0.083(13) 0.095(10) 0.044(11) -0.006(8) -0.031(9)
C8 0.068(7) 0.063(7) 0.063(7) 0.022(5) 0.018(6) -0.010(6)
C19 0.094(8) 0.051(7) 0.052(7) 0.009(5) 0.019(6) -0.004(6)
C20 0.156(14) 0.077(10) 0.054(9) -0.009(8) 0.020(9) -0.003(9)
C21 0.197(15) 0.076(10) 0.074(9) -0.014(8) 0.052(9) 0.012(10)
C22 0.169(14) 0.115(12) 0.082(10) -0.006(8) 0.052(8) 0.050(11)
C23 0.218(19) 0.155(17) 0.117(14) -0.011(12) 0.075(11) 0.093(15)
C24 0.196(18) 0.186(19) 0.135(16) 0.014(13) 0.057(12) 0.112(16)
C25 0.133(12) 0.175(15) 0.107(11) 0.016(10) 0.050(9) 0.070(11)
C26 0.086(10) 0.142(12) 0.067(9) 0.028(8) 0.035(7) 0.042(9)
C27 0.084(10) 0.136(13) 0.068(10) 0.014(8) 0.027(8) 0.015(9)
C28 0.093(9) 0.097(10) 0.052(7) -0.006(7) 0.023(6) 0.000(7)
C29 0.073(7) 0.059(7) 0.057(7) -0.001(5) 0.031(5) 0.001(6)
C30 0.094(10) 0.064(9) 0.066(9) 0.000(7) 0.028(7) 0.013(8)
C31 0.072(9) 0.075(9) 0.079(10) 0.020(7) 0.031(7) 0.018(8)
C32 0.076(5) 0.069(5) 0.046(4) 0.011(3) 0.022(4) 0.012(4)
C33 0.123(11) 0.100(10) 0.060(8) 0.010(6) 0.050(6) 0.047(8)
C7A 0.091(14) 0.062(18) 0.076(16) 0.033(15) 0.019(11) -0.034(12)
C8A 0.104(15) 0.063(14) 0.046(12) 0.015(9) 0.021(11) -0.016(12)
C19A 0.123(16) 0.042(13) 0.055(13) 0.015(10) 0.031(11) -0.013(12)
C20A 0.085(19) 0.065(16) 0.049(14) 0.022(11) 0.016(12) 0.009(14)
C21A 0.103(17) 0.054(17) 0.067(17) 0.007(13) 0.007(14) 0.010(15)
C22A 0.087(15) 0.082(17) 0.073(15) 0.020(12) 0.008(11) -0.022(12)
C23A 0.14(2) 0.14(3) 0.070(18) 0.018(15) -0.018(16) -0.022(19)
C24A 0.14(3) 0.16(3) 0.08(2) 0.013(18) -0.017(18) -0.03(2)
C25A 0.11(2) 0.17(3) 0.090(19) 0.031(16) 0.011(15) -0.029(18)
C26A 0.096(18) 0.16(2) 0.064(17) 0.039(14) 0.014(15) 0.020(16)
C27A 0.12(2) 0.19(2) 0.10(2) 0.043(17) 0.039(16) 0.057(18)
C28A 0.123(17) 0.18(2) 0.104(17) 0.029(15) 0.071(13) 0.050(18)
C29A 0.137(18) 0.18(2) 0.076(17) 0.037(15) 0.062(13) 0.042(17)
C30A 0.17(2) 0.12(2) 0.12(2) 0.011(19) 0.049(18) 0.037(19)
C31A 0.17(2) 0.10(2) 0.049(15) 0.008(14) 0.056(13) 0.020(18)
C33A 0.096(16) 0.15(2) 0.072(15) 0.053(12) 0.037(11) 0.037(15)
C13 0.081(7) 0.085(7) 0.067(6) 0.002(5) -0.013(5) -0.013(5)
C14 0.078(7) 0.116(9) 0.069(6) -0.012(6) -0.004(5) 0.024(6)
C15 0.079(7) 0.113(9) 0.071(6) -0.020(6) 0.000(5) 0.013(6)
C16 0.071(7) 0.118(9) 0.083(7) -0.026(6) 0.001(6) 0.018(6)
C17 0.092(8) 0.113(9) 0.080(7) -0.021(6) 0.000(6) 0.036(7)
C18 0.100(8) 0.084(7) 0.074(7) -0.007(5) 0.019(6) 0.020(6)
C34 0.066(6) 0.083(6) 0.060(5) 0.002(5) 0.014(5) 0.011(5)
C35 0.066(6) 0.094(7) 0.088(7) -0.024(6) 0.026(6) -0.010(6)
C36 0.112(10) 0.100(8) 0.088(8) 0.009(7) 0.042(7) -0.025(7)
C37 0.103(9) 0.107(9) 0.069(7) 0.009(6) 0.018(6) 0.014(7)
C38 0.159(15) 0.174(16) 0.094(10) 0.024(10) -0.010(10) -0.005(13)
C39 0.172(18) 0.176(18) 0.113(13) 0.007(12) -0.030(12) -0.015(15)
C40 0.090(10) 0.156(14) 0.101(10) -0.009(10) -0.013(8) 0.002(9)
C41 0.078(8) 0.144(12) 0.107(10) -0.017(9) 0.003(7) -0.014(8)
C42 0.122(13) 0.169(16) 0.140(14) -0.021(12) 0.026(11) -0.062(12)
C43 0.123(12) 0.164(15) 0.136(13) -0.014(12) 0.026(10) -0.068(11)
C44 0.115(11) 0.114(10) 0.107(10) 0.005(8) 0.023(8) -0.031(8)
C45 0.165(15) 0.106(10) 0.105(10) 0.014(8) 0.035(10) -0.010(10)
C46 0.147(13) 0.094(9) 0.086(8) 0.028(7) 0.022(8) 0.010(8)
C47 0.084(7) 0.081(7) 0.092(8) -0.003(6) 0.038(6) -0.012(6)
C48 0.058(6) 0.107(8) 0.078(7) -0.016(6) 0.003(5) -0.004(6)

loop_
_atom_type_symbol
_atom_type_description
_atom_type_scat_dispersion_real
_atom_type_scat_dispersion_imag
_atom_type_scat_source
C C 0.0181 0.0091 'International Tables Vol C Tables 4.2.6.8 and 6.1.1.4'
H H 0.0000 0.0000 'International Tables Vol C Tables 4.2.6.8 and 6.1.1.4'
B B 0.0090 0.0039 'International Tables Vol C Tables 4.2.6.8 and 6.1.1.4'
Ni Ni -3.0029 0.5091 'International Tables Vol C Tables 4.2.6.8 and 6.1.1.4'

loop_
_geom_angle_atom_site_label_1
_geom_angle_atom_site_label_2
_geom_angle_atom_site_label_3
_geom_angle
_geom_angle_publ_flag
C2 C1 B5 109.7(9) y
C2 C1 B6 62.8(6) y
B5 C1 B6 61.7(7) y
C2 C1 B4 109.6(8) y
B5 C1 B4 62.6(7) y
B6 C1 B4 114.8(9) y
C2 C1 Ni3 67.6(4) y
B5 C1 Ni3 122.4(7) y
B6 C1 Ni3 126.6(6) y
B4 C1 Ni3 65.1(5) y
C2 C1 H1C 117(5) n
B5 C1 H1C 123(5) n
B6 C1 H1C 115(5) n
B4 C1 H1C 123(5) n
Ni3 C1 H1C 104(5) n
C1 C2 B11 112.6(7) y
C1 C2 B7 114.9(7) y
B11 C2 B7 63.0(6) y
C1 C2 B6 62.5(6) y
B11 C2 B6 62.9(6) y
B7 C2 B6 117.1(6) y
C1 C2 Ni3 67.7(4) y
B11 C2 Ni3 125.1(5) y
B7 C2 Ni3 68.1(5) y
B6 C2 Ni3 126.4(6) y
C1 C2 H2C 116(4) n
B11 C2 H2C 119(4) n
B7 C2 H2C 120(4) n
B6 C2 H2C 112(4) n
Ni3 C2 H2C 106(4) n
C11 Ni3 C12 45.0(3) y
C11 Ni3 C2 102.7(3) y
C12 Ni3 C2 103.6(3) y
C11 Ni3 C1 134.6(3) y
C12 Ni3 C1 104.1(4) y
C2 Ni3 C1 44.7(3) y
C11 Ni3 B17 82.7(5) y
C12 Ni3 B17 49.0(5) y
C2 Ni3 B17 133.2(5) y
C1 Ni3 B17 99.4(5) y
C11 Ni3 B4 174.8(4) y
C12 Ni3 B4 135.7(5) y
C2 Ni3 B4 82.3(4) y
C1 Ni3 B4 50.3(5) y
B17 Ni3 B4 95.0(6) y
C11 Ni3 B14 49.4(4) y
C12 Ni3 B14 83.5(4) y
C2 Ni3 B14 130.6(4) y
C1 Ni3 B14 171.6(5) y
B17 Ni3 B14 88.3(5) y
B4 Ni3 B14 126.1(5) y
C11 Ni3 B18 84.8(5) y
C12 Ni3 B18 85.2(6) y
C2 Ni3 B18 171.0(5) y
C1 Ni3 B18 131.8(5) y
B17 Ni3 B18 52.0(6) y
B4 Ni3 B18 90.1(6) y
B14 Ni3 B18 51.5(5) y
C11 Ni3 B7 95.9(4) y
C12 Ni3 B7 130.0(4) y
C2 Ni3 B7 47.3(3) y
C1 Ni3 B7 81.7(4) y
B17 Ni3 B7 178.6(5) y
B4 Ni3 B7 86.3(5) y
B14 Ni3 B7 90.6(5) y
B18 Ni3 B7 127.7(6) y
C11 Ni3 B8 127.8(4) y
C12 Ni3 B8 171.4(4) y
C2 Ni3 B8 82.0(4) y
C1 Ni3 B8 84.5(5) y
B17 Ni3 B8 131.0(6) y
B4 Ni3 B8 50.9(6) y
B14 Ni3 B8 87.9(5) y
B18 Ni3 B8 89.5(6) y
B7 Ni3 B8 49.8(4) y
B9 B4 C1 102.7(9) y
B9 B4 B5 60.6(8) y
C1 B4 B5 56.7(6) y
B9 B4 B8 57.6(8) y
C1 B4 B8 104.5(8) y
B5 B4 B8 106.8(11) y
B9 B4 Ni3 116.5(9) y
C1 B4 Ni3 64.6(5) y
B5 B4 Ni3 116.7(7) y
B8 B4 Ni3 66.1(6) y
B9 B4 H4 122.2 n
C1 B4 H4 126.2 n
B5 B4 H4 120.7 n
B8 B4 H4 123.3 n
Ni3 B4 H4 111.6 n
C1 B5 B10 106.6(8) y
C1 B5 B6 59.7(6) y
B10 B5 B6 62.4(7) y
C1 B5 B9 104.2(8) y
B10 B5 B9 58.7(8) y
B6 B5 B9 108.8(10) y
C1 B5 B4 60.7(7) y
B10 B5 B4 108.2(10) y
B6 B5 B4 111.4(8) y
B9 B5 B4 58.7(8) y
C1 B5 H5 123.8 n
B10 B5 H5 121.8 n
B6 B5 H5 119.1 n
B9 B5 H5 124.0 n
B4 B5 H5 120.4 n
C3 B6 C1 124.0(8) y
C3 B6 C2 121.7(7) y
C1 B6 C2 54.6(5) y
C3 B6 B5 128.5(9) y
C1 B6 B5 58.5(7) y
C2 B6 B5 100.9(7) y
C3 B6 B11 121.4(9) y
C1 B6 B11 102.0(7) y
C2 B6 B11 57.6(5) y
B5 B6 B11 104.9(8) y
C3 B6 B10 128.8(8) y
C1 B6 B10 102.5(8) y
C2 B6 B10 101.4(7) y
B5 B6 B10 58.1(8) y
B11 B6 B10 59.1(6) y
C2 B7 B12 103.9(7) y
C2 B7 B11 58.5(5) y
B12 B7 B11 59.0(6) y
C2 B7 B8 105.0(8) y
B12 B7 B8 60.0(7) y
B11 B7 B8 107.4(8) y
C2 B7 Ni3 64.6(4) y
B12 B7 Ni3 118.2(8) y
B11 B7 Ni3 118.0(6) y
B8 B7 Ni3 65.3(6) y
C2 B7 H7 125.4 n
B12 B7 H7 121.3 n
B11 B7 H7 120.4 n
B8 B7 H7 122.8 n
Ni3 B7 H7 111.1 n
B9 B8 B12 60.0(8) y
B9 B8 B7 105.7(9) y
B12 B8 B7 58.4(6) y
B9 B8 B4 59.7(8) y
B12 B8 B4 107.4(9) y
B7 B8 B4 105.9(8) y
B9 B8 Ni3 115.6(8) y
B12 B8 Ni3 116.4(7) y
B7 B8 Ni3 64.9(5) y
B4 B8 Ni3 63.0(6) y
B9 B8 H8 121.0 n
B12 B8 H8 120.5 n
B7 B8 H8 123.8 n
B4 B8 H8 123.3 n
Ni3 B8 H8 113.4 n
B8 B9 B10 112.2(9) y
B8 B9 B12 61.3(8) y
B10 B9 B12 61.5(8) y
B8 B9 B4 62.7(8) y
B10 B9 B4 109.7(9) y
B12 B9 B4 110.6(9) y
B8 B9 B5 110.9(9) y
B10 B9 B5 58.5(8) y
B12 B9 B5 107.6(8) y
B4 B9 B5 60.7(8) y
B8 B9 H9 118.5 n
B10 B9 H9 120.5 n
B12 B9 H9 121.0 n
B4 B9 H9 119.9 n
B5 B9 H9 122.3 n
B5 B10 B9 62.8(9) y
B5 B10 B11 106.6(8) y
B9 B10 B11 106.0(9) y
B5 B10 B12 109.7(10) y
B9 B10 B12 59.8(8) y
B11 B10 B12 58.2(6) y
B5 B10 B6 59.5(7) y
B9 B10 B6 109.8(9) y
B11 B10 B6 59.8(6) y
B12 B10 B6 108.0(7) y
B5 B10 H10 120.7 n
B9 B10 H10 120.8 n
B11 B10 H10 124.0 n
B12 B10 H10 121.8 n
B6 B10 H10 121.2 n
C2 B11 B12 104.6(9) y
C2 B11 B7 58.5(5) y
B12 B11 B7 59.9(6) y
C2 B11 B10 104.3(9) y
B12 B11 B10 61.3(7) y
B7 B11 B10 108.7(9) y
C2 B11 B6 59.5(6) y
B12 B11 B6 111.6(9) y
B7 B11 B6 110.4(8) y
B10 B11 B6 61.1(6) y
C2 B11 H11 125.6 n
B12 B11 H11 121.2 n
B7 B11 H11 121.0 n
B10 B11 H11 122.1 n
B6 B11 H11 119.0 n
B11 B12 B7 61.1(6) y
B11 B12 B9 107.0(9) y
B7 B12 B9 107.2(10) y
B11 B12 B8 110.3(8) y
B7 B12 B8 61.6(7) y
B9 B12 B8 58.7(8) y
B11 B12 B10 60.5(6) y
B7 B12 B10 109.1(8) y
B9 B12 B10 58.7(7) y
B8 B12 B10 107.7(10) y
B11 B12 H12 120.7 n
B7 B12 H12 120.7 n
B9 B12 H12 123.7 n
B8 B12 H12 120.9 n
B10 B12 H12 121.9 n
C12 C11 B15 110.6(7) y
C12 C11 B14 113.6(8) y
B15 C11 B14 62.5(6) y
C12 C11 B16 62.3(5) y
B15 C11 B16 62.4(6) y
B14 C11 B16 116.7(7) y
C12 C11 Ni3 68.3(5) y
B15 C11 Ni3 122.5(6) y
B14 C11 Ni3 66.4(5) y
B16 C11 Ni3 126.5(6) y
C12 C11 H11C 117(4) n
B15 C11 H11C 121(4) n
B14 C11 H11C 121(5) n
B16 C11 H11C 113(4) n
Ni3 C11 H11C 107(4) n
C11 C12 B21 111.3(7) y
C11 C12 B16 63.5(5) y
B21 C12 B16 61.5(6) y
C11 C12 B17 111.6(8) y
B21 C12 B17 64.0(8) y
B16 C12 B17 116.1(7) y
C11 C12 Ni3 66.8(5) y
B21 C12 Ni3 123.7(8) y
B16 C12 Ni3 126.2(6) y
B17 C12 Ni3 65.7(6) y
C11 C12 H12C 122(5) n
B21 C12 H12C 115(5) n
B16 C12 H12C 112(5) n
B17 C12 H12C 119(6) n
Ni3 C12 H12C 111(5) n
C11 B14 B19 102.1(9) y
C11 B14 B15 57.1(5) y
B19 B14 B15 59.3(7) y
C11 B14 B18 104.0(9) y
B19 B14 B18 58.4(8) y
B15 B14 B18 106.3(10) y
C11 B14 Ni3 64.1(4) y
B19 B14 Ni3 115.1(8) y
B15 B14 Ni3 115.7(7) y
B18 B14 Ni3 64.5(5) y
C11 B14 H14 126.1 n
B19 B14 H14 122.7 n
B15 B14 H14 121.1 n
B18 B14 H14 123.5 n
Ni3 B14 H14 112.9 n
C11 B15 B20 106.2(7) y
C11 B15 B19 105.3(8) y
B20 B15 B19 61.2(8) y
C11 B15 B14 60.3(5) y
B20 B15 B14 111.1(9) y
B19 B15 B14 60.2(8) y
C11 B15 B16 60.7(5) y
B20 B15 B16 61.0(7) y
B19 B15 B16 111.1(9) y
B14 B15 B16 113.4(7) y
C11 B15 H15 124.2 n
B20 B15 H15 121.2 n
B19 B15 H15 121.9 n
B14 B15 H15 118.8 n
B16 B15 H15 118.3 n
C13 B16 C12 121.7(8) y
C13 B16 B21 127.4(10) y
C12 B16 B21 57.3(6) y
C13 B16 C11 119.9(8) y
C12 B16 C11 54.2(5) y
B21 B16 C11 100.5(8) y
C13 B16 B15 124.8(9) y
C12 B16 B15 99.9(7) y
B21 B16 B15 104.6(9) y
C11 B16 B15 56.9(5) y
C13 B16 B20 131.6(9) y
C12 B16 B20 101.8(8) y
B21 B16 B20 59.3(6) y
C11 B16 B20 101.7(8) y
B15 B16 B20 58.8(6) y
C12 B17 B22 102.4(9) y
C12 B17 B21 56.2(7) y
B22 B17 B21 59.7(8) y
C12 B17 B18 105.1(8) y
B22 B17 B18 60.3(9) y
B21 B17 B18 108.1(9) y
C12 B17 Ni3 65.3(5) y
B22 B17 Ni3 117.0(9) y
B21 B17 Ni3 116.4(7) y
B18 B17 Ni3 64.5(7) y
C12 B17 H17 126.2 n
B22 B17 H17 121.6 n
B21 B17 H17 121.0 n
B18 B17 H17 122.2 n
Ni3 B17 H17 112.0 n
B19 B18 B22 59.0(9) y
B19 B18 B14 59.2(8) y
B22 B18 B14 105.3(10) y
B19 B18 B17 104.8(11) y
B22 B18 B17 57.5(8) y
B14 B18 B17 105.6(8) y
B19 B18 Ni3 115.4(8) y
B22 B18 Ni3 113.8(9) y
B14 B18 Ni3 64.0(5) y
B17 B18 Ni3 63.5(5) y
B19 B18 H18 121.4 n
B22 B18 H18 122.5 n
B14 B18 H18 123.3 n
B17 B18 H18 124.4 n
Ni3 B18 H18 114.0 n
B15 B19 B22 106.0(10) y
B15 B19 B18 110.4(8) y
B22 B19 B18 62.0(9) y
B15 B19 B14 60.5(7) y
B22 B19 B14 110.0(9) y
B18 B19 B14 62.3(8) y
B15 B19 B20 59.3(7) y
B22 B19 B20 59.1(9) y
B18 B19 B20 111.2(10) y
B14 B19 B20 109.8(8) y
B15 B19 H19 122.5 n
B22 B19 H19 122.2 n
B18 B19 H19 118.6 n
B14 B19 H19 119.9 n
B20 B19 H19 121.1 n
B22 B20 B21 60.9(9) y
B22 B20 B15 106.6(11) y
B21 B20 B15 105.2(8) y
B22 B20 B19 59.7(9) y
B21 B20 B19 107.5(10) y
B15 B20 B19 59.5(8) y
B22 B20 B16 109.0(8) y
B21 B20 B16 58.7(7) y
B15 B20 B16 60.2(6) y
B19 B20 B16 109.1(9) y
B22 B20 H20 121.4 n
B21 B20 H20 123.0 n
B15 B20 H20 123.4 n
B19 B20 H20 121.5 n
B16 B20 H20 120.9 n
C12 B21 B16 61.2(6) y
C12 B21 B20 106.6(8) y
B16 B21 B20 61.9(6) y
C12 B21 B22 104.7(10) y
B16 B21 B22 110.4(9) y
B20 B21 B22 59.5(8) y
C12 B21 B17 59.9(7) y
B16 B21 B17 112.4(9) y
B20 B21 B17 108.3(11) y
B22 B21 B17 58.9(8) y
C12 B21 H21 123.7 n
B16 B21 H21 118.0 n
B20 B21 H21 121.9 n
B22 B21 H21 123.0 n
B17 B21 H21 120.5 n
B20 B22 B17 110.3(10) y
B20 B22 B19 61.3(8) y
B17 B22 B19 108.5(10) y
B20 B22 B21 59.6(8) y
B17 B22 B21 61.4(8) y
B19 B22 B21 107.8(10) y
B20 B22 B18 110.6(10) y
B17 B22 B18 62.1(8) y
B19 B22 B18 59.0(9) y
B21 B22 B18 110.9(9) y
B20 B22 H22 120.2 n
B17 B22 H22 120.1 n
B19 B22 H22 122.5 n
B21 B22 H22 121.2 n
B18 B22 H22 119.9 n
C4 C3 B6 114.9(7) y
C4 C3 H3A 108.5 n
B6 C3 H3A 108.5 n
C4 C3 H3B 108.5 n
B6 C3 H3B 108.5 n
H3A C3 H3B 107.5 n
C3 C4 C5 113.4(7) y
C3 C4 H4A 108.9 n
C5 C4 H4A 108.9 n
C3 C4 H4B 108.9 n
C5 C4 H4B 108.9 n
H4A C4 H4B 107.7 n
C6 C5 C4 114.6(7) y
C6 C5 H5A 108.6 n
C4 C5 H5A 108.6 n
C6 C5 H5B 108.6 n
C4 C5 H5B 108.6 n
H5A C5 H5B 107.6 n
C7 C6 C5 113.9(9) y
C7 C6 C7A 18(2) y
C5 C6 C7A 107.9(11) y
C7 C6 H6A 108.8 n
C5 C6 H6A 108.8 n
C7A C6 H6A 96.1 n
C7 C6 H6B 108.8 n
C5 C6 H6B 108.8 n
C7A C6 H6B 126.1 n
H6A C6 H6B 107.7 n
C7 C6 H6C 92.1 n
C5 C6 H6C 110.1 n
C7A C6 H6C 110.1 n
H6A C6 H6C 122.4 n
H6B C6 H6C 18.5 n
C7 C6 H6D 120.3 n
C5 C6 H6D 110.1 n
C7A C6 H6D 110.1 n
H6A C6 H6D 16.1 n
H6B C6 H6D 92.5 n
H6C C6 H6D 108.4 n
C6 C7 C8 115.8(12) y
C6 C7 H7A 108.3 n
C8 C7 H7A 108.3 n
C6 C7 H7B 108.3 n
C8 C7 H7B 108.3 n
H7A C7 H7B 107.4 n
C19 C8 C31 118.4(13) y
C19 C8 C7 122.6(14) y
C31 C8 C7 118.9(15) y
C8 C19 C32 120.9(11) y
C8 C19 C20 122.8(13) y
C32 C19 C20 116.3(12) y
C21 C20 C19 121.0(16) y
C21 C20 H20A 119.5 n
C19 C20 H20A 119.5 n
C20 C21 C22 122.9(16) y
C20 C21 H21A 118.6 n
C22 C21 H21A 118.6 n
C33 C22 C23 120.7(16) y
C33 C22 C21 116.8(15) y
C23 C22 C21 122.5(16) y
C24 C23 C22 118.9(17) y
C24 C23 H23 120.5 n
C22 C23 H23 120.5 n
C25 C24 C23 120.5(19) y
C25 C24 H24 119.8 n
C23 C24 H24 119.8 n
C24 C25 C26 123.3(19) y
C24 C25 H25 118.4 n
C26 C25 H25 118.4 n
C25 C26 C27 121.3(18) y
C25 C26 C33 118.0(16) y
C27 C26 C33 120.7(15) y
C28 C27 C26 119.9(17) y
C28 C27 H27 120.0 n
C26 C27 H27 120.0 n
C27 C28 C29 121.2(14) y
C27 C28 H28 119.4 n
C29 C28 H28 119.4 n
C30 C29 C28 122.0(13) y
C30 C29 C32 118.4(12) y
C28 C29 C32 119.6(11) y
C29 C30 C31 120.0(16) y
C29 C30 H30 120.0 n
C31 C30 H30 120.0 n
C8 C31 C30 122.3(16) y
C8 C31 H31 118.8 n
C30 C31 H31 118.8 n
C33 C32 C19 122.1(9) y
C33 C32 C29 118.0(10) y
C19 C32 C29 119.9(9) y
C32 C33 C22 120.9(13) y
C32 C33 C26 120.5(12) y
C22 C33 C26 118.6(14) y
C8A C7A C6 112(2) y
C8A C7A H7A1 109.3 n
C6 C7A H7A1 109.3 n
C8A C7A H7A2 109.3 n
C6 C7A H7A2 109.3 n
H7A1 C7A H7A2 107.9 n
C19A C8A C31A 119(2) y
C19A C8A C7A 118(2) y
C31A C8A C7A 123(3) y
C8A C19A C20A 125(2) y
C21A C20A C19A 122(3) y
C21A C20A H20B 119.0 n
C19A C20A H20B 119.0 n
C20A C21A C22A 123(3) y
C20A C21A H21B 118.5 n
C22A C21A H21B 118.5 n
C33A C22A C23A 119(2) y
C33A C22A C21A 118(2) y
C23A C22A C21A 123(2) y
C24A C23A C22A 121(3) y
C24A C23A H23A 119.3 n
C22A C23A H23A 119.3 n
C25A C24A C23A 121(3) y
C25A C24A H24A 119.7 n
C23A C24A H24A 119.7 n
C24A C25A C26A 119(3) y
C24A C25A H25A 120.4 n
C26A C25A H25A 120.4 n
C25A C26A C27A 121(3) y
C25A C26A C33A 123(3) y
C27A C26A C33A 117(3) y
C28A C27A C26A 122(3) y
C28A C27A H27A 118.9 n
C26A C27A H27A 118.9 n
C27A C28A C29A 121(3) y
C27A C28A H28A 119.3 n
C29A C28A H28A 119.3 n
C30A C29A C28A 123(3) y
C29A C30A C31A 121(3) y
C29A C30A H30A 119.3 n
C31A C30A H30A 119.3 n
C8A C31A C30A 121(3) y
C8A C31A H31A 119.4 n
C30A C31A H31A 119.4 n
C22A C33A C26A 116(2) y
C14 C13 B16 115.6(9) y
C14 C13 H13A 108.4 n
B16 C13 H13A 108.4 n
C14 C13 H13B 108.4 n
B16 C13 H13B 108.4 n
H13A C13 H13B 107.5 n
C13 C14 C15 114.3(9) y
C13 C14 H14A 108.7 n
C15 C14 H14A 108.7 n
C13 C14 H14B 108.7 n
C15 C14 H14B 108.7 n
H14A C14 H14B 107.6 n
C16 C15 C14 112.6(9) y
C16 C15 H15A 109.1 n
C14 C15 H15A 109.1 n
C16 C15 H15B 109.1 n
C14 C15 H15B 109.1 n
H15A C15 H15B 107.8 n
C15 C16 C17 112.8(9) y
C15 C16 H16A 109.0 n
C17 C16 H16A 109.0 n
C15 C16 H16B 109.0 n
C17 C16 H16B 109.0 n
H16A C16 H16B 107.8 n
C18 C17 C16 113.1(9) y
C18 C17 H17A 109.0 n
C16 C17 H17A 109.0 n
C18 C17 H17B 109.0 n
C16 C17 H17B 109.0 n
H17A C17 H17B 107.8 n
C46 C18 C34 119.9(10) y
C46 C18 C17 118.7(10) y
C34 C18 C17 121.3(10) y
C18 C34 C35 123.7(9) y
C18 C34 C47 119.7(9) y
C35 C34 C47 116.6(8) y
C36 C35 C34 122.7(10) y
C36 C35 H35 118.7 n
C34 C35 H35 118.7 n
C35 C36 C37 120.7(10) y
C35 C36 H36 119.6 n
C37 C36 H36 119.6 n
C48 C37 C38 118.5(12) y
C48 C37 C36 119.4(9) y
C38 C37 C36 122.1(13) y
C39 C38 C37 121.6(16) y
C39 C38 H38 119.2 n
C37 C38 H38 119.2 n
C40 C39 C38 120.0(15) y
C40 C39 H39 120.0 n
C38 C39 H39 120.0 n
C41 C40 C39 120.5(14) y
C41 C40 H40 119.7 n
C39 C40 H40 119.7 n
C40 C41 C42 120.4(14) y
C40 C41 C48 120.4(13) y
C42 C41 C48 119.2(13) y
C43 C42 C41 119.8(14) y
C43 C42 H42 120.1 n
C41 C42 H42 120.1 n
C42 C43 C44 121.9(14) y
C42 C43 H43 119.0 n
C44 C43 H43 119.0 n
C45 C44 C43 122.4(13) y
C45 C44 C47 118.6(12) y
C43 C44 C47 119.0(12) y
C44 C45 C46 120.4(12) y
C44 C45 H45 119.8 n
C46 C45 H45 119.8 n
C18 C46 C45 120.7(11) y
C18 C46 H46 119.6 n
C45 C46 H46 119.6 n
C48 C47 C34 121.2(9) y
C48 C47 C44 118.4(10) y
C34 C47 C44 120.4(10) y
C37 C48 C47 119.3(9) y
C37 C48 C41 118.9(11) y
C47 C48 C41 121.7(11) y

loop_
_geom_bond_atom_site_label_1
_geom_bond_atom_site_label_2
_geom_bond_distance
_geom_bond_publ_flag
C1 C2 1.583(12) y
C1 B5 1.702(15) y
C1 B6 1.723(14) y
C1 B4 1.774(16) y
C1 Ni3 2.083(9) y
C1 H1C 0.999(16) n
C2 B11 1.692(13) y
C2 B7 1.693(12) y
C2 B6 1.728(12) y
C2 Ni3 2.082(8) y
C2 H2C 0.997(16) n
Ni3 C11 2.059(8) y
Ni3 C12 2.081(10) y
Ni3 B17 2.089(14) y
Ni3 B4 2.092(12) y
Ni3 B14 2.097(10) y
Ni3 B18 2.106(12) y
Ni3 B7 2.138(11) y
Ni3 B8 2.146(13) y
B4 B9 1.77(2) y
B4 B5 1.807(19) y
B4 B8 1.82(2) y
B4 H4 1.1200 n
B5 B10 1.73(2) y
B5 B6 1.758(16) y
B5 B9 1.81(2) y
B5 H5 1.1200 n
B6 C3 1.567(13) y
B6 B11 1.784(15) y
B6 B10 1.807(15) y
B7 B12 1.746(14) y
B7 B11 1.768(14) y
B7 B8 1.804(15) y
B7 H7 1.1200 n
B8 B9 1.732(18) y
B8 B12 1.777(19) y
B8 H8 1.1200 n
B9 B10 1.735(19) y
B9 B12 1.76(2) y
B9 H9 1.1200 n
B10 B11 1.772(15) y
B10 B12 1.786(16) y
B10 H10 1.1200 n
B11 B12 1.730(15) y
B11 H11 1.1200 n
B12 H12 1.1200 n
C11 C12 1.583(12) y
C11 B15 1.680(11) y
C11 B14 1.738(13) y
C11 B16 1.748(13) y
C11 H11C 1.004(16) n
C12 B21 1.661(14) y
C12 B16 1.730(13) y
C12 B17 1.730(17) y
C12 H12C 0.998(16) n
B14 B19 1.770(19) y
B14 B15 1.775(16) y
B14 B18 1.82(2) y
B14 H14 1.1200 n
B15 B20 1.751(17) y
B15 B19 1.753(18) y
B15 B16 1.776(15) y
B15 H15 1.1200 n
B16 C13 1.571(15) y
B16 B21 1.735(17) y
B16 B20 1.790(15) y
B17 B22 1.754(18) y
B17 B21 1.80(2) y
B17 B18 1.84(2) y
B17 H17 1.1200 n
B18 B19 1.755(19) y
B18 B22 1.81(2) y
B18 H18 1.1200 n
B19 B22 1.75(2) y
B19 B20 1.78(2) y
B19 H19 1.1200 n
B20 B22 1.74(2) y
B20 B21 1.746(15) y
B20 H20 1.1200 n
B21 B22 1.77(2) y
B21 H21 1.1200 n
B22 H22 1.1200 n
C3 C4 1.511(11) y
C3 H3A 0.9900 n
C3 H3B 0.9900 n
C4 C5 1.520(11) y
C4 H4A 0.9900 n
C4 H4B 0.9900 n
C5 C6 1.509(12) y
C5 H5A 0.9900 n
C5 H5B 0.9900 n
C6 C7 1.42(2) y
C6 C7A 1.80(3) y
C6 H6A 0.9900 n
C6 H6B 0.9900 n
C6 H6C 0.9900 n
C6 H6D 0.9900 n
C7 C8 1.526(17) y
C7 H7A 0.9900 n
C7 H7B 0.9900 n
C8 C19 1.366(15) y
C8 C31 1.396(19) y
C19 C32 1.419(14) y
C19 C20 1.450(19) y
C20 C21 1.33(2) y
C20 H20A 0.9500 n
C21 C22 1.45(2) y
C21 H21A 0.9500 n
C22 C33 1.397(18) y
C22 C23 1.41(2) y
C23 C24 1.39(2) y
C23 H23 0.9500 n
C24 C25 1.34(2) y
C24 H24 0.9500 n
C25 C26 1.38(2) y
C25 H25 0.9500 n
C26 C27 1.382(19) y
C26 C33 1.43(2) y
C27 C28 1.37(2) y
C27 H27 0.9500 n
C28 C29 1.415(17) y
C28 H28 0.9500 n
C29 C30 1.367(19) y
C29 C32 1.445(13) y
C30 C31 1.41(2) y
C30 H30 0.9500 n
C31 H31 0.9500 n
C32 C33 1.394(15) y
C7A C8A 1.52(2) y
C7A H7A1 0.9900 n
C7A H7A2 0.9900 n
C8A C19A 1.38(2) y
C8A C31A 1.39(3) y
C19A C20A 1.44(3) y
C20A C21A 1.32(3) y
C20A H20B 0.9500 n
C21A C22A 1.44(3) y
C21A H21B 0.9500 n
C22A C33A 1.39(2) y
C22A C23A 1.41(3) y
C23A C24A 1.38(3) y
C23A H23A 0.9500 n
C24A C25A 1.34(3) y
C24A H24A 0.9500 n
C25A C26A 1.37(3) y
C25A H25A 0.9500 n
C26A C27A 1.38(3) y
C26A C33A 1.44(3) y
C27A C28A 1.37(3) y
C27A H27A 0.9500 n
C28A C29A 1.42(3) y
C28A H28A 0.9500 n
C29A C30A 1.37(3) y
C30A C31A 1.43(3) y
C30A H30A 0.9500 n
C31A H31A 0.9500 n
C13 C14 1.513(13) y
C13 H13A 0.9900 n
C13 H13B 0.9900 n
C14 C15 1.543(14) y
C14 H14A 0.9900 n
C14 H14B 0.9900 n
C15 C16 1.534(14) y
C15 H15A 0.9900 n
C15 H15B 0.9900 n
C16 C17 1.541(14) y
C16 H16A 0.9900 n
C16 H16B 0.9900 n
C17 C18 1.489(13) y
C17 H17A 0.9900 n
C17 H17B 0.9900 n
C18 C46 1.376(15) y
C18 C34 1.399(12) y
C34 C35 1.415(13) y
C34 C47 1.419(12) y
C35 C36 1.323(14) y
C35 H35 0.9500 n
C36 C37 1.427(15) y
C36 H36 0.9500 n
C37 C48 1.379(14) y
C37 C38 1.405(15) y
C38 C39 1.370(19) y
C38 H38 0.9500 n
C39 C40 1.363(19) y
C39 H39 0.9500 n
C40 C41 1.363(16) y
C40 H40 0.9500 n
C41 C42 1.397(17) y
C41 C48 1.430(14) y
C42 C43 1.394(18) y
C42 H42 0.9500 n
C43 C44 1.421(15) y
C43 H43 0.9500 n
C44 C45 1.376(16) y
C44 C47 1.432(14) y
C45 C46 1.437(17) y
C45 H45 0.9500 n
C46 H46 0.9500 n
C47 C48 1.406(13) y
